data_7007955
loop_
_publ_author_name
'Pennington, Dale A.'
'Clegg, William'
'Coles, Simon J.'
'Harrington, Ross W.'
'Hursthouse, Michael B.'
'Hughes, David L.'
'Light, Mark E.'
'Schormann, Mark'
'Bochmann, Manfred'
'Lancaster, Simon J.'

_publ_section_title
;
 The synthesis, structure and ethene polymerisation catalysis of
 mono(salicylaldiminato) titanium and zirconium complexes.
;
_journal_issue 3
_journal_name_full 'Dalton transactions (Cambridge, England : 2003)'
_journal_page_first 561
_journal_page_last 571
_journal_paper_doi 10.1039/b414229b
_journal_year 2005
_chemical_formula_moiety 'C21 H21 Cl3 F5 N O2 Ti'
_chemical_formula_structural '[TiCl3(thf)(OC6H3tBu-6,-CHNC6F5-2)]'
_chemical_formula_sum 'C21 H21 Cl3 F5 N O2 Ti'
_chemical_formula_weight 568.64
_chemical_name_common 'Complex 5e'
_chemical_name_systematic
;
?
;
_space_group_IT_number 14
_symmetry_cell_setting monoclinic
_symmetry_space_group_name_Hall '-P 2ybc'
_symmetry_space_group_name_H-M 'P 1 21/c 1'
_atom_sites_solution_hydrogens geom
_atom_sites_solution_primary direct
_atom_sites_solution_secondary difmap
_audit_creation_method SHELXL-97
_cell_angle_alpha 90.00
_cell_angle_beta 96.5740(10)
_cell_angle_gamma 90.00
_cell_formula_units_Z 4
_cell_length_a 7.2176(2)
_cell_length_b 34.4138(9)
_cell_length_c 9.3904(2)
_cell_measurement_reflns_used 18362
_cell_measurement_temperature 120(2)
_cell_measurement_theta_max 27.48
_cell_measurement_theta_min 2.91
_cell_volume 2317.10(10)
_computing_cell_refinement 'DENZO (Otwinowski and MInor, 1997)'
_computing_data_collection 'COLLECT (Hooft, 1998)'
_computing_data_reduction 'DENZO, COLLECT, MAXUS (Mackay et al., 1998)'
_computing_molecular_graphics 'CAMERON (Watkin, et al., 1993)'
_computing_publication_material 'WINGX (Farrugia, 1998)'
_computing_structure_refinement 'SHELXL-97 (Sheldrick, 1997)'
_computing_structure_solution 'SHELXS-97 (Sheldrick, 1990)'
_diffrn_ambient_temperature 120(2)
_diffrn_detector_area_resol_mean '9.091 pixels mm^1^'
_diffrn_measured_fraction_theta_full 0.996
_diffrn_measured_fraction_theta_max 0.996
_diffrn_measurement_device_type 'Bruker Nonius Kappa CCD Area detector'
_diffrn_measurement_method '\f and \w scans to fill the asymmetric unit'
_diffrn_radiation_monochromator graphite
_diffrn_radiation_source 'fine-focus sealed tube'
_diffrn_radiation_type MoK\a
_diffrn_radiation_wavelength 0.71073
_diffrn_reflns_av_R_equivalents 0.0864
_diffrn_reflns_av_sigmaI/netI 0.0820
_diffrn_reflns_limit_h_max 9
_diffrn_reflns_limit_h_min -9
_diffrn_reflns_limit_k_max 44
_diffrn_reflns_limit_k_min -44
_diffrn_reflns_limit_l_max 12
_diffrn_reflns_limit_l_min -12
_diffrn_reflns_number 25995
_diffrn_reflns_theta_full 27.47
_diffrn_reflns_theta_max 27.47
_diffrn_reflns_theta_min 3.08
_exptl_absorpt_coefficient_mu 0.775
_exptl_absorpt_correction_T_max 0.9847
_exptl_absorpt_correction_T_min 0.8358
_exptl_absorpt_correction_type multi-scan
_exptl_absorpt_process_details 'SORTAV (Blessing, 1997)'
_exptl_crystal_colour red
_exptl_crystal_density_diffrn 1.630
_exptl_crystal_density_method 'not measured'
_exptl_crystal_description rod
_exptl_crystal_F_000 1152
_exptl_crystal_size_max 0.24
_exptl_crystal_size_mid 0.04
_exptl_crystal_size_min 0.02
_refine_diff_density_max 0.375
_refine_diff_density_min -0.443
_refine_diff_density_rms 0.077
_refine_ls_extinction_coef 0.0015(4)
_refine_ls_extinction_expression Fc^*^=kFc[1+0.001xFc^2^\l^3^/sin(2\q)]^-1/4^
_refine_ls_extinction_method SHELXL
_refine_ls_goodness_of_fit_ref 0.995
_refine_ls_hydrogen_treatment constr
_refine_ls_matrix_type full
_refine_ls_number_parameters 302
_refine_ls_number_reflns 5294
_refine_ls_number_restraints 0
_refine_ls_restrained_S_all 0.995
_refine_ls_R_factor_all 0.0915
_refine_ls_R_factor_gt 0.0438
_refine_ls_shift/su_max 0.001
_refine_ls_shift/su_mean 0.000
_refine_ls_structure_factor_coef Fsqd
_refine_ls_weighting_details 'calc w=1/[\s^2^(Fo^2^)+(0.0317P)^2^+0.6385P] where P=(Fo^2^+2Fc^2^)/3'
_refine_ls_weighting_scheme calc
_refine_ls_wR_factor_gt 0.0788
_refine_ls_wR_factor_ref 0.0915
_reflns_number_gt 3410
_reflns_number_total 5294
_reflns_threshold_expression >2sigma(I)
_cod_data_source_file b414229b.txt
_cod_data_source_block 03src0743
_cod_depositor_comments
;
The following automatic conversions were performed:
'_symmetry_cell_setting' value 'Monoclinic' changed to 'monoclinic'
according to '/home/saulius/struct/CIF-dictionaries/cif_core.dic'
dictionary named 'cif_core.dic' version 2.4.1 from 2010-06-29.

Automatic conversion script
Id: cif_fix_enum 1527 2010-12-29 10:47:43Z saulius 
;
_cod_original_sg_symbol_H-M P2(1)/c
_cod_database_code 7007955

loop_
_symmetry_equiv_pos_as_xyz
'x, y, z'
'-x, y+1/2, -z+1/2'
'-x, -y, -z'
'x, -y-1/2, z-1/2'

loop_
_atom_site_label
_atom_site_type_symbol
_atom_site_fract_x
_atom_site_fract_y
_atom_site_fract_z
_atom_site_U_iso_or_equiv
_atom_site_adp_type
_atom_site_occupancy
_atom_site_symmetry_multiplicity
_atom_site_calc_flag
_atom_site_refinement_flags
_atom_site_disorder_assembly
_atom_site_disorder_group
C1 C 0.2381(3) 0.11079(8) 0.3496(3) 0.0209(6) Uani 1 1 d . . .
C2 C 0.2159(4) 0.12887(8) 0.2183(3) 0.0243(7) Uani 1 1 d . . .
C3 C 0.1355(4) 0.11074(9) 0.0958(3) 0.0321(8) Uani 1 1 d . . .
C4 C 0.0672(4) 0.07372(10) 0.1063(3) 0.0341(8) Uani 1 1 d . . .
C5 C 0.0856(4) 0.05508(9) 0.2356(4) 0.0295(7) Uani 1 1 d . . .
C6 C 0.1716(4) 0.07306(8) 0.3559(3) 0.0238(7) Uani 1 1 d . . .
C7 C 0.2337(4) 0.15923(8) 0.5159(3) 0.0187(6) Uani 1 1 d . . .
H7 H 0.1148 0.1636 0.4637 0.022 Uiso 1 1 calc R . .
C8 C 0.2871(3) 0.18514(7) 0.6324(3) 0.0178(6) Uani 1 1 d . . .
C9 C 0.1686(4) 0.21643(7) 0.6533(3) 0.0206(6) Uani 1 1 d . . .
H9 H 0.0580 0.2204 0.5898 0.025 Uiso 1 1 calc R . .
C10 C 0.2141(4) 0.24124(8) 0.7666(3) 0.0233(6) Uani 1 1 d . . .
H10 H 0.1381 0.2632 0.7794 0.028 Uiso 1 1 calc R . .
C11 C 0.3723(4) 0.23407(8) 0.8629(3) 0.0221(6) Uani 1 1 d . . .
H11 H 0.3994 0.2514 0.9413 0.026 Uiso 1 1 calc R . .
C12 C 0.4923(4) 0.20303(7) 0.8506(3) 0.0187(6) Uani 1 1 d . . .
C13 C 0.4495(3) 0.17948(7) 0.7291(3) 0.0166(6) Uani 1 1 d . . .
C14 C 0.6640(4) 0.19598(8) 0.9585(3) 0.0214(6) Uani 1 1 d . . .
C15 C 0.8393(4) 0.20492(8) 0.8864(3) 0.0252(7) Uani 1 1 d . . .
H15A H 0.8440 0.1877 0.8037 0.038 Uiso 1 1 calc R . .
H15B H 0.9503 0.2007 0.9552 0.038 Uiso 1 1 calc R . .
H15C H 0.8359 0.2320 0.8544 0.038 Uiso 1 1 calc R . .
C16 C 0.6712(4) 0.15391(8) 1.0145(3) 0.0247(7) Uani 1 1 d . . .
H16A H 0.5512 0.1472 1.0474 0.037 Uiso 1 1 calc R . .
H16B H 0.7704 0.1515 1.0945 0.037 Uiso 1 1 calc R . .
H16C H 0.6966 0.1362 0.9373 0.037 Uiso 1 1 calc R . .
C17 C 0.6653(4) 0.22292(8) 1.0884(3) 0.0284(7) Uani 1 1 d . . .
H17A H 0.6635 0.2500 1.0564 0.043 Uiso 1 1 calc R . .
H17B H 0.7782 0.2182 1.1546 0.043 Uiso 1 1 calc R . .
H17C H 0.5550 0.2178 1.1375 0.043 Uiso 1 1 calc R . .
C18 C 0.6109(4) 0.03349(8) 0.6714(4) 0.0351(8) Uani 1 1 d . . .
H18A H 0.7482 0.0341 0.6726 0.042 Uiso 1 1 calc R . .
H18B H 0.5566 0.0187 0.5864 0.042 Uiso 1 1 calc R . .
C19 C 0.5573(4) 0.01582(9) 0.8058(4) 0.0377(8) Uani 1 1 d . . .
H19A H 0.6506 0.0218 0.8887 0.045 Uiso 1 1 calc R . .
H19B H 0.5436 -0.0127 0.7964 0.045 Uiso 1 1 calc R . .
C20 C 0.3730(4) 0.03494(9) 0.8215(4) 0.0446(9) Uani 1 1 d . . .
H20A H 0.2706 0.0226 0.7580 0.054 Uiso 1 1 calc R . .
H20B H 0.3436 0.0336 0.9218 0.054 Uiso 1 1 calc R . .
C21 C 0.4036(4) 0.07620(8) 0.7773(3) 0.0271(7) Uani 1 1 d . . .
H21A H 0.2851 0.0883 0.7357 0.033 Uiso 1 1 calc R . .
H21B H 0.4575 0.0920 0.8601 0.033 Uiso 1 1 calc R . .
N1 N 0.3295(3) 0.13042(6) 0.4733(2) 0.0187(5) Uani 1 1 d . . .
O1 O 0.5617(2) 0.15016(5) 0.70045(19) 0.0183(4) Uani 1 1 d . . .
O2 O 0.5348(2) 0.07286(5) 0.6697(2) 0.0225(4) Uani 1 1 d . . .
F1 F 0.2770(2) 0.16563(5) 0.20592(17) 0.0311(4) Uani 1 1 d . . .
F2 F 0.1229(3) 0.12878(6) -0.03054(19) 0.0442(5) Uani 1 1 d . . .
F3 F -0.0164(3) 0.05567(6) -0.0108(2) 0.0504(6) Uani 1 1 d . . .
F4 F 0.0195(2) 0.01892(5) 0.2458(2) 0.0433(5) Uani 1 1 d . . .
F5 F 0.1932(2) 0.05363(4) 0.47989(18) 0.0317(4) Uani 1 1 d . . .
Cl1 Cl 0.63686(9) 0.07814(2) 0.36360(8) 0.02882(19) Uani 1 1 d . . .
Cl2 Cl 0.92246(9) 0.10675(2) 0.65712(8) 0.02579(18) Uani 1 1 d . . .
Cl3 Cl 0.70850(9) 0.17256(2) 0.42886(8) 0.02631(18) Uani 1 1 d . . .
Ti1 Ti 0.63001(6) 0.119965(14) 0.55626(5) 0.01816(13) Uani 1 1 d . . .

loop_
_atom_site_aniso_label
_atom_site_aniso_U_11
_atom_site_aniso_U_22
_atom_site_aniso_U_33
_atom_site_aniso_U_23
_atom_site_aniso_U_13
_atom_site_aniso_U_12
C1 0.0141(13) 0.0239(15) 0.0240(16) -0.0067(13) -0.0003(11) 0.0041(12)
C2 0.0194(14) 0.0272(17) 0.0258(17) -0.0051(13) 0.0002(12) 0.0011(13)
C3 0.0292(17) 0.040(2) 0.0249(18) -0.0048(15) -0.0054(13) 0.0105(15)
C4 0.0244(16) 0.044(2) 0.0318(19) -0.0177(16) -0.0075(14) 0.0058(15)
C5 0.0195(15) 0.0256(17) 0.043(2) -0.0130(15) 0.0002(14) -0.0006(13)
C6 0.0187(14) 0.0251(16) 0.0267(17) -0.0032(14) -0.0017(12) 0.0021(12)
C7 0.0145(13) 0.0222(15) 0.0189(15) 0.0049(12) -0.0001(11) 0.0002(11)
C8 0.0190(13) 0.0164(14) 0.0191(15) 0.0001(12) 0.0063(11) -0.0021(11)
C9 0.0173(13) 0.0199(15) 0.0252(16) 0.0031(12) 0.0046(11) -0.0005(12)
C10 0.0197(14) 0.0182(14) 0.0339(18) -0.0023(13) 0.0108(13) 0.0010(12)
C11 0.0258(15) 0.0203(15) 0.0209(16) -0.0053(12) 0.0064(12) -0.0057(12)
C12 0.0217(14) 0.0174(14) 0.0182(15) -0.0007(12) 0.0075(11) -0.0045(12)
C13 0.0191(13) 0.0134(13) 0.0188(15) 0.0040(11) 0.0082(11) -0.0015(11)
C14 0.0231(14) 0.0234(15) 0.0173(15) -0.0031(12) 0.0014(11) -0.0033(12)
C15 0.0198(14) 0.0286(16) 0.0265(17) 0.0009(13) -0.0006(12) -0.0025(12)
C16 0.0289(16) 0.0257(16) 0.0194(16) -0.0013(13) 0.0017(12) -0.0002(13)
C17 0.0355(17) 0.0263(16) 0.0226(17) -0.0024(13) -0.0001(13) -0.0010(14)
C18 0.0445(19) 0.0192(16) 0.042(2) 0.0021(15) 0.0063(16) 0.0096(14)
C19 0.0411(19) 0.0215(16) 0.050(2) 0.0076(15) 0.0013(16) -0.0036(15)
C20 0.0386(19) 0.038(2) 0.059(2) 0.0151(18) 0.0105(17) -0.0071(16)
C21 0.0253(15) 0.0286(16) 0.0287(17) 0.0031(14) 0.0080(13) -0.0001(13)
N1 0.0171(11) 0.0199(12) 0.0186(13) -0.0004(10) -0.0001(9) 0.0007(10)
O1 0.0175(9) 0.0197(10) 0.0177(10) -0.0009(8) 0.0022(7) 0.0026(8)
O2 0.0230(10) 0.0183(10) 0.0270(11) 0.0008(9) 0.0063(8) 0.0029(8)
F1 0.0355(9) 0.0314(10) 0.0256(10) 0.0017(8) 0.0000(7) 0.0006(8)
F2 0.0487(11) 0.0598(13) 0.0213(10) -0.0052(9) -0.0082(8) 0.0086(10)
F3 0.0449(11) 0.0572(13) 0.0444(13) -0.0287(10) -0.0161(9) 0.0015(10)
F4 0.0343(10) 0.0279(10) 0.0653(14) -0.0172(10) -0.0050(9) -0.0054(8)
F5 0.0338(9) 0.0240(9) 0.0365(11) -0.0004(8) 0.0004(8) -0.0030(7)
Cl1 0.0249(4) 0.0349(4) 0.0264(4) -0.0125(3) 0.0016(3) 0.0050(3)
Cl2 0.0179(3) 0.0333(4) 0.0255(4) -0.0010(3) -0.0008(3) 0.0041(3)
Cl3 0.0253(4) 0.0294(4) 0.0240(4) 0.0054(3) 0.0021(3) -0.0023(3)
Ti1 0.0162(2) 0.0201(3) 0.0180(3) -0.0020(2) 0.00122(19) 0.0014(2)

loop_
_atom_type_symbol
_atom_type_description
_atom_type_scat_dispersion_real
_atom_type_scat_dispersion_imag
_atom_type_scat_source
C C 0.0033 0.0016 'International Tables Vol C Tables 4.2.6.8 and 6.1.1.4'
H H 0.0000 0.0000 'International Tables Vol C Tables 4.2.6.8 and 6.1.1.4'
N N 0.0061 0.0033 'International Tables Vol C Tables 4.2.6.8 and 6.1.1.4'
O O 0.0106 0.0060 'International Tables Vol C Tables 4.2.6.8 and 6.1.1.4'
F F 0.0171 0.0103 'International Tables Vol C Tables 4.2.6.8 and 6.1.1.4'
Cl Cl 0.1484 0.1585 'International Tables Vol C Tables 4.2.6.8 and 6.1.1.4'
Ti Ti 0.2776 0.4457 'International Tables Vol C Tables 4.2.6.8 and 6.1.1.4'

loop_
_geom_angle_atom_site_label_1
_geom_angle_atom_site_label_2
_geom_angle_atom_site_label_3
_geom_angle
_geom_angle_site_symmetry_1
_geom_angle_site_symmetry_3
_geom_angle_publ_flag
C2 C1 C6 117.2(3) . . ?
C2 C1 N1 120.5(2) . . ?
C6 C1 N1 122.3(3) . . ?
F1 C2 C1 119.8(2) . . ?
F1 C2 C3 117.6(3) . . ?
C1 C2 C3 122.6(3) . . ?
F2 C3 C4 120.5(3) . . ?
F2 C3 C2 120.8(3) . . ?
C4 C3 C2 118.7(3) . . ?
F3 C4 C5 119.9(3) . . ?
F3 C4 C3 120.1(3) . . ?
C5 C4 C3 120.0(3) . . ?
F4 C5 C4 120.0(3) . . ?
F4 C5 C6 119.4(3) . . ?
C4 C5 C6 120.6(3) . . ?
F5 C6 C5 119.2(3) . . ?
F5 C6 C1 119.9(2) . . ?
C5 C6 C1 120.9(3) . . ?
N1 C7 C8 127.2(2) . . ?
N1 C7 H7 116.4 . . ?
C8 C7 H7 116.4 . . ?
C9 C8 C13 119.4(2) . . ?
C9 C8 C7 118.0(2) . . ?
C13 C8 C7 122.5(2) . . ?
C10 C9 C8 119.3(3) . . ?
C10 C9 H9 120.4 . . ?
C8 C9 H9 120.4 . . ?
C9 C10 C11 119.8(3) . . ?
C9 C10 H10 120.1 . . ?
C11 C10 H10 120.1 . . ?
C12 C11 C10 123.7(3) . . ?
C12 C11 H11 118.2 . . ?
C10 C11 H11 118.2 . . ?
C11 C12 C13 115.5(2) . . ?
C11 C12 C14 122.3(2) . . ?
C13 C12 C14 122.2(2) . . ?
O1 C13 C12 121.0(2) . . ?
O1 C13 C8 116.8(2) . . ?
C12 C13 C8 122.1(2) . . ?
C12 C14 C17 111.3(2) . . ?
C12 C14 C15 108.9(2) . . ?
C17 C14 C15 107.5(2) . . ?
C12 C14 C16 111.7(2) . . ?
C17 C14 C16 107.5(2) . . ?
C15 C14 C16 110.0(2) . . ?
C14 C15 H15A 109.5 . . ?
C14 C15 H15B 109.5 . . ?
H15A C15 H15B 109.5 . . ?
C14 C15 H15C 109.5 . . ?
H15A C15 H15C 109.5 . . ?
H15B C15 H15C 109.5 . . ?
C14 C16 H16A 109.5 . . ?
C14 C16 H16B 109.5 . . ?
H16A C16 H16B 109.5 . . ?
C14 C16 H16C 109.5 . . ?
H16A C16 H16C 109.5 . . ?
H16B C16 H16C 109.5 . . ?
C14 C17 H17A 109.5 . . ?
C14 C17 H17B 109.5 . . ?
H17A C17 H17B 109.5 . . ?
C14 C17 H17C 109.5 . . ?
H17A C17 H17C 109.5 . . ?
H17B C17 H17C 109.5 . . ?
O2 C18 C19 104.7(2) . . ?
O2 C18 H18A 110.8 . . ?
C19 C18 H18A 110.8 . . ?
O2 C18 H18B 110.8 . . ?
C19 C18 H18B 110.8 . . ?
H18A C18 H18B 108.9 . . ?
C18 C19 C20 102.8(3) . . ?
C18 C19 H19A 111.2 . . ?
C20 C19 H19A 111.2 . . ?
C18 C19 H19B 111.2 . . ?
C20 C19 H19B 111.2 . . ?
H19A C19 H19B 109.1 . . ?
C21 C20 C19 103.1(2) . . ?
C21 C20 H20A 111.1 . . ?
C19 C20 H20A 111.1 . . ?
C21 C20 H20B 111.1 . . ?
C19 C20 H20B 111.1 . . ?
H20A C20 H20B 109.1 . . ?
O2 C21 C20 104.1(2) . . ?
O2 C21 H21A 110.9 . . ?
C20 C21 H21A 110.9 . . ?
O2 C21 H21B 110.9 . . ?
C20 C21 H21B 110.9 . . ?
H21A C21 H21B 109.0 . . ?
C7 N1 C1 113.4(2) . . ?
C7 N1 Ti1 122.87(17) . . ?
C1 N1 Ti1 122.68(16) . . ?
C13 O1 Ti1 143.21(17) . . ?
C18 O2 C21 109.7(2) . . ?
C18 O2 Ti1 125.26(17) . . ?
C21 O2 Ti1 124.35(16) . . ?
O1 Ti1 O2 86.04(8) . . ?
O1 Ti1 N1 80.41(8) . . ?
O2 Ti1 N1 86.59(8) . . ?
O1 Ti1 Cl2 97.06(6) . . ?
O2 Ti1 Cl2 88.63(5) . . ?
N1 Ti1 Cl2 174.73(6) . . ?
O1 Ti1 Cl3 92.40(6) . . ?
O2 Ti1 Cl3 175.31(6) . . ?
N1 Ti1 Cl3 88.80(6) . . ?
Cl2 Ti1 Cl3 95.95(3) . . ?
O1 Ti1 Cl1 165.45(6) . . ?
O2 Ti1 Cl1 87.36(6) . . ?
N1 Ti1 Cl1 86.28(6) . . ?
Cl2 Ti1 Cl1 95.73(3) . . ?
Cl3 Ti1 Cl1 93.14(3) . . ?

loop_
_geom_bond_atom_site_label_1
_geom_bond_atom_site_label_2
_geom_bond_distance
_geom_bond_site_symmetry_2
_geom_bond_publ_flag
C1 C2 1.373(4) . ?
C1 C6 1.388(4) . ?
C1 N1 1.437(3) . ?
C2 F1 1.349(3) . ?
C2 C3 1.377(4) . ?
C3 F2 1.333(4) . ?
C3 C4 1.374(4) . ?
C4 F3 1.344(3) . ?
C4 C5 1.366(4) . ?
C5 F4 1.340(3) . ?
C5 C6 1.372(4) . ?
C6 F5 1.337(3) . ?
C7 N1 1.297(3) . ?
C7 C8 1.430(4) . ?
C7 H7 0.9500 . ?
C8 C9 1.403(4) . ?
C8 C13 1.411(4) . ?
C9 C10 1.375(4) . ?
C9 H9 0.9500 . ?
C10 C11 1.394(4) . ?
C10 H10 0.9500 . ?
C11 C12 1.388(4) . ?
C11 H11 0.9500 . ?
C12 C13 1.405(4) . ?
C12 C14 1.528(4) . ?
C13 O1 1.340(3) . ?
C14 C17 1.532(4) . ?
C14 C15 1.533(4) . ?
C14 C16 1.540(4) . ?
C15 H15A 0.9800 . ?
C15 H15B 0.9800 . ?
C15 H15C 0.9800 . ?
C16 H16A 0.9800 . ?
C16 H16B 0.9800 . ?
C16 H16C 0.9800 . ?
C17 H17A 0.9800 . ?
C17 H17B 0.9800 . ?
C17 H17C 0.9800 . ?
C18 O2 1.462(3) . ?
C18 C19 1.492(4) . ?
C18 H18A 0.9900 . ?
C18 H18B 0.9900 . ?
C19 C20 1.506(4) . ?
C19 H19A 0.9900 . ?
C19 H19B 0.9900 . ?
C20 C21 1.503(4) . ?
C20 H20A 0.9900 . ?
C20 H20B 0.9900 . ?
C21 O2 1.466(3) . ?
C21 H21A 0.9900 . ?
C21 H21B 0.9900 . ?
N1 Ti1 2.248(2) . ?
O1 Ti1 1.8191(18) . ?
O2 Ti1 2.0981(19) . ?
Cl1 Ti1 2.3169(8) . ?
Cl2 Ti1 2.2587(8) . ?
Cl3 Ti1 2.2768(8) . ?
